data_1504622
loop_
_publ_author_name
'Wang, Yongfeng'
'Parkin, Sean R.'
'Gierschner, Johannes'
'Watson, Mark D.'

_publ_section_title
;
 Highly fluorinated benzobisbenzothiophenes.
;
_journal_issue 15
_journal_name_full 'Organic letters'
_journal_page_first 3307
_journal_page_last 3310
_journal_paper_doi 10.1021/ol8003468
_journal_volume 10
_journal_year 2008
_chemical_formula_moiety 'C42 H50 F8 S2'
_chemical_formula_sum 'C42 H50 F8 S2'
_chemical_formula_weight 770.96
_chemical_name_systematic
; 
 ? 
;
_space_group_IT_number 2
_symmetry_cell_setting triclinic
_symmetry_space_group_name_Hall '-P 1'
_symmetry_space_group_name_H-M 'P -1'
_atom_sites_solution_hydrogens geom
_atom_sites_solution_primary direct
_atom_sites_solution_secondary difmap
_audit_creation_method SHELXL-97
_cell_angle_alpha 95.796(1)
_cell_angle_beta 92.501(1)
_cell_angle_gamma 99.176(1)
_cell_formula_units_Z 1
_cell_length_a 4.6141(1)
_cell_length_b 10.8580(2)
_cell_length_c 19.0229(4)
_cell_measurement_reflns_used 7006
_cell_measurement_temperature 90.0(2)
_cell_measurement_theta_max 68.02
_cell_measurement_theta_min 2.34
_cell_volume 934.31(3)
_computing_cell_refinement APEX2
_computing_data_collection 'APEX2 (Bruker-Nonius, 2004)'
_computing_data_reduction APEX2
_computing_molecular_graphics 'XP in SHELXTL (Sheldrick, 1994)'
_computing_publication_material
; 
SHELX97-2 (Sheldrick, 1997) and local procedures 
;
_computing_structure_refinement 'SHELXL-97 (Sheldrick, 1997)'
_computing_structure_solution 'SHELXS-97 (Sheldrick, 1997)'
_diffrn_ambient_temperature 90.0(2)
_diffrn_detector_area_resol_mean 18
_diffrn_measured_fraction_theta_full .971
_diffrn_measured_fraction_theta_max .971
_diffrn_measurement_device_type 'Bruker-Nonius X8 Proteum'
_diffrn_measurement_method '\w and \f scans'
_diffrn_radiation_monochromator 'graded multilayer optics'
_diffrn_radiation_source 'fine-focus rotating anode'
_diffrn_radiation_type CuK\a
_diffrn_radiation_wavelength 1.54178
_diffrn_reflns_av_R_equivalents 0.0473
_diffrn_reflns_av_sigmaI/netI 0.0461
_diffrn_reflns_limit_h_max 5
_diffrn_reflns_limit_h_min -5
_diffrn_reflns_limit_k_max 12
_diffrn_reflns_limit_k_min -12
_diffrn_reflns_limit_l_max 22
_diffrn_reflns_limit_l_min -22
_diffrn_reflns_number 13523
_diffrn_reflns_theta_full 68.05
_diffrn_reflns_theta_max 68.05
_diffrn_reflns_theta_min 4.15
_diffrn_standards_number 0
_exptl_absorpt_coefficient_mu 1.898
_exptl_absorpt_correction_T_max 0.9813
_exptl_absorpt_correction_T_min 0.723
_exptl_absorpt_correction_type multi-scan
_exptl_absorpt_process_details 'SADABS in APEX2 (Bruker-AXS, 2004)'
_exptl_crystal_colour colourless
_exptl_crystal_density_diffrn 1.370
_exptl_crystal_density_method 'not measured'
_exptl_crystal_description 'thin needle'
_exptl_crystal_F_000 406
_exptl_crystal_size_max 0.30
_exptl_crystal_size_mid 0.03
_exptl_crystal_size_min 0.01
_refine_diff_density_max .435
_refine_diff_density_min -.364
_refine_diff_density_rms .065
_refine_ls_extinction_method none
_refine_ls_goodness_of_fit_ref 1.045
_refine_ls_hydrogen_treatment constr
_refine_ls_matrix_type full
_refine_ls_number_parameters 236
_refine_ls_number_reflns 3319
_refine_ls_number_restraints 0
_refine_ls_restrained_S_all 1.045
_refine_ls_R_factor_all 0.0498
_refine_ls_R_factor_gt 0.0435
_refine_ls_shift/su_max 0.000
_refine_ls_shift/su_mean 0.000
_refine_ls_structure_factor_coef Fsqd
_refine_ls_weighting_details 'calc w=1/[\s^2^(Fo^2^)+(0.0731P)^2^+0.3647P] where P=(Fo^2^+2Fc^2^)/3'
_refine_ls_weighting_scheme calc
_refine_ls_wR_factor_gt 0.1165
_refine_ls_wR_factor_ref 0.1216
_reflns_number_gt 2909
_reflns_number_total 3319
_reflns_threshold_expression >2\s(I)
_cod_data_source_file ol8003468-file001.cif
_cod_data_source_block x05019_0m_1e
_cod_database_code 1504622

loop_
_symmetry_equiv_pos_as_xyz
'x, y, z'
'-x, -y, -z'

loop_
_atom_site_label
_atom_site_type_symbol
_atom_site_fract_x
_atom_site_fract_y
_atom_site_fract_z
_atom_site_U_iso_or_equiv
_atom_site_adp_type
_atom_site_occupancy
_atom_site_symmetry_multiplicity
_atom_site_calc_flag
_atom_site_refinement_flags
F1 F 0.6674(2) -0.00359(11) 0.06781(6) 0.0283(3) Uani 1 1 d .
F2 F 0.2804(3) 0.01259(11) 0.17236(7) 0.0339(3) Uani 1 1 d .
F3 F 0.1596(3) 0.23913(12) 0.22229(6) 0.0311(3) Uani 1 1 d .
F4 F 0.3902(2) 0.44567(10) 0.17260(6) 0.0259(3) Uani 1 1 d .
C1 C 1.1720(4) 0.43781(18) -0.05028(9) 0.0187(4) Uani 1 1 d .
C2 C 0.9926(4) 0.37560(17) -0.00277(9) 0.0182(4) Uani 1 1 d .
S3 S 0.95755(9) 0.21260(4) -0.00382(2) 0.01966(16) Uani 1 1 d .
C4 C 0.7219(4) 0.21591(18) 0.06414(10) 0.0207(4) Uani 1 1 d .
C5 C 0.5984(4) 0.10767(18) 0.09225(10) 0.0229(4) Uani 1 1 d .
C6 C 0.4082(4) 0.11527(19) 0.14511(10) 0.0240(4) Uani 1 1 d .
C7 C 0.3458(4) 0.23171(19) 0.17049(10) 0.0236(4) Uani 1 1 d .
C8 C 0.4706(4) 0.33998(18) 0.14315(10) 0.0220(4) Uani 1 1 d .
C9 C 0.6616(4) 0.33582(17) 0.08817(9) 0.0187(4) Uani 1 1 d .
C10 C 0.8217(4) 0.43204(18) 0.04734(9) 0.0184(4) Uani 1 1 d .
C11 C 1.3281(4) 0.35984(18) -0.10081(10) 0.0192(4) Uani 1 1 d .
H11A H 1.3709 0.2857 -0.0785 0.023 Uiso 1 1 calc R
H11B H 1.5180 0.4098 -0.1106 0.023 Uiso 1 1 calc R
C12 C 1.1458(4) 0.31539(18) -0.17112(10) 0.0205(4) Uani 1 1 d .
H12A H 0.9519 0.2693 -0.1610 0.025 Uiso 1 1 calc R
H12B H 1.1117 0.3896 -0.1946 0.025 Uiso 1 1 calc R
C13 C 1.2953(4) 0.23087(19) -0.22130(10) 0.0228(4) Uani 1 1 d .
H13A H 1.3720 0.1682 -0.1945 0.027 Uiso 1 1 calc R
H13B H 1.4648 0.2823 -0.2403 0.027 Uiso 1 1 calc R
C14 C 1.0905(4) 0.16218(18) -0.28304(9) 0.0205(4) Uani 1 1 d .
H14A H 0.9125 0.1168 -0.2641 0.025 Uiso 1 1 calc R
H14B H 1.0275 0.2248 -0.3123 0.025 Uiso 1 1 calc R
C15 C 1.2315(4) 0.06888(19) -0.33004(10) 0.0233(4) Uani 1 1 d .
H15A H 1.3792 0.1159 -0.3578 0.028 Uiso 1 1 calc R
H15B H 1.3358 0.0191 -0.2996 0.028 Uiso 1 1 calc R
C16 C 1.0101(4) -0.02048(18) -0.38078(10) 0.0225(4) Uani 1 1 d .
H16A H 0.8660 -0.0693 -0.3529 0.027 Uiso 1 1 calc R
H16B H 0.9012 0.0295 -0.4101 0.027 Uiso 1 1 calc R
C17 C 1.1501(4) -0.11125(18) -0.42949(10) 0.0231(4) Uani 1 1 d .
H17A H 1.2717 -0.1565 -0.4003 0.028 Uiso 1 1 calc R
H17B H 1.2824 -0.0627 -0.4601 0.028 Uiso 1 1 calc R
C18 C 0.9268(4) -0.20688(18) -0.47620(10) 0.0231(4) Uani 1 1 d .
H18A H 0.7974 -0.2567 -0.4455 0.028 Uiso 1 1 calc R
H18B H 0.8021 -0.1615 -0.5045 0.028 Uiso 1 1 calc R
C19 C 1.0647(4) -0.29612(18) -0.52625(10) 0.0229(4) Uani 1 1 d .
H19A H 1.1913 -0.3409 -0.4981 0.027 Uiso 1 1 calc R
H19B H 1.1917 -0.2466 -0.5575 0.027 Uiso 1 1 calc R
C20 C 0.8393(4) -0.39227(18) -0.57194(10) 0.0225(4) Uani 1 1 d .
H20A H 0.7132 -0.4421 -0.5406 0.027 Uiso 1 1 calc R
H20B H 0.7117 -0.3473 -0.5997 0.027 Uiso 1 1 calc R
C21 C 0.9747(4) -0.48145(19) -0.62262(10) 0.0254(4) Uani 1 1 d .
H21A H 1.1026 -0.4319 -0.6537 0.031 Uiso 1 1 calc R
H21B H 1.0998 -0.5276 -0.5950 0.031 Uiso 1 1 calc R
C22 C 0.7456(5) -0.5754(2) -0.66830(12) 0.0336(5) Uani 1 1 d .
H22A H 0.6230 -0.6269 -0.6379 0.050 Uiso 1 1 calc R
H22B H 0.8444 -0.6294 -0.7003 0.050 Uiso 1 1 calc R
H22C H 0.6218 -0.5303 -0.6961 0.050 Uiso 1 1 calc R

loop_
_atom_site_aniso_label
_atom_site_aniso_U_11
_atom_site_aniso_U_22
_atom_site_aniso_U_33
_atom_site_aniso_U_23
_atom_site_aniso_U_13
_atom_site_aniso_U_12
F1 0.0305(6) 0.0214(6) 0.0347(6) 0.0008(5) -0.0016(5) 0.0114(5)
F2 0.0371(7) 0.0272(7) 0.0397(7) 0.0101(5) 0.0047(5) 0.0076(5)
F3 0.0313(6) 0.0342(7) 0.0292(6) 0.0024(5) 0.0059(5) 0.0095(5)
F4 0.0270(6) 0.0245(6) 0.0269(6) -0.0031(5) 0.0021(4) 0.0102(5)
C1 0.0122(8) 0.0243(10) 0.0188(9) -0.0046(7) -0.0099(6) 0.0079(7)
C2 0.0127(8) 0.0206(10) 0.0212(9) -0.0025(7) -0.0091(7) 0.0086(7)
S3 0.0171(2) 0.0184(3) 0.0237(3) -0.00267(18) -0.00435(17) 0.00827(17)
C4 0.0155(8) 0.0222(10) 0.0239(10) -0.0009(8) -0.0088(7) 0.0067(7)
C5 0.0225(9) 0.0219(10) 0.0245(10) -0.0017(8) -0.0066(7) 0.0090(8)
C6 0.0214(9) 0.0244(11) 0.0266(10) 0.0052(8) -0.0041(8) 0.0053(8)
C7 0.0195(9) 0.0299(11) 0.0220(9) 0.0018(8) -0.0034(7) 0.0076(8)
C8 0.0199(9) 0.0232(10) 0.0223(9) -0.0043(8) -0.0066(7) 0.0083(8)
C9 0.0137(8) 0.0210(10) 0.0208(9) -0.0039(8) -0.0082(7) 0.0076(7)
C10 0.0133(8) 0.0230(10) 0.0181(9) -0.0023(7) -0.0082(7) 0.0058(7)
C11 0.0157(8) 0.0199(9) 0.0222(9) -0.0017(7) -0.0055(7) 0.0079(7)
C12 0.0172(8) 0.0213(10) 0.0225(9) -0.0051(8) -0.0064(7) 0.0080(7)
C13 0.0183(8) 0.0264(10) 0.0233(9) -0.0052(8) -0.0061(7) 0.0095(8)
C14 0.0183(8) 0.0232(10) 0.0202(9) -0.0023(8) -0.0048(7) 0.0082(7)
C15 0.0192(9) 0.0262(11) 0.0238(10) -0.0066(8) -0.0062(7) 0.0096(8)
C16 0.0194(9) 0.0239(10) 0.0237(9) -0.0037(8) -0.0043(7) 0.0077(8)
C17 0.0193(9) 0.0248(11) 0.0249(10) -0.0046(8) -0.0057(7) 0.0088(8)
C18 0.0208(9) 0.0229(10) 0.0250(10) -0.0039(8) -0.0045(7) 0.0079(8)
C19 0.0201(9) 0.0230(10) 0.0253(10) -0.0032(8) -0.0049(7) 0.0083(8)
C20 0.0212(9) 0.0221(10) 0.0244(9) -0.0031(8) -0.0042(7) 0.0086(8)
C21 0.0242(9) 0.0255(11) 0.0269(10) -0.0038(8) -0.0044(8) 0.0107(8)
C22 0.0338(11) 0.0323(12) 0.0326(11) -0.0131(9) -0.0071(9) 0.0119(9)

loop_
_atom_type_symbol
_atom_type_description
_atom_type_scat_dispersion_real
_atom_type_scat_dispersion_imag
_atom_type_scat_source
C C .0181 .0091 'International Tables Vol C Tables 4.2.6.8 and 6.1.1.4'
H H .0000 .0000 'International Tables Vol C Tables 4.2.6.8 and 6.1.1.4'
F F .0727 .0534 'International Tables Vol C Tables 4.2.6.8 and 6.1.1.4'
S S .3331 .5567 'International Tables Vol C Tables 4.2.6.8 and 6.1.1.4'

loop_
_geom_angle_atom_site_label_1
_geom_angle_atom_site_label_2
_geom_angle_atom_site_label_3
_geom_angle
_geom_angle_site_symmetry_1
_geom_angle_site_symmetry_3
C2 C1 C10 115.97(17) . 2_765
C2 C1 C11 117.71(16) . .
C10 C1 C11 126.27(17) 2_765 .
C1 C2 C10 126.08(18) . .
C1 C2 S3 119.97(14) . .
C10 C2 S3 113.93(14) . .
C4 S3 C2 90.37(9) . .
C5 C4 C9 122.72(18) . .
C5 C4 S3 122.15(15) . .
C9 C4 S3 115.12(14) . .
F1 C5 C6 120.27(17) . .
F1 C5 C4 119.96(17) . .
C6 C5 C4 119.77(18) . .
F2 C6 C5 121.36(18) . .
F2 C6 C7 119.53(17) . .
C5 C6 C7 119.11(18) . .
F3 C7 C8 119.57(18) . .
F3 C7 C6 119.10(17) . .
C8 C7 C6 121.34(18) . .
F4 C8 C7 114.87(17) . .
F4 C8 C9 123.86(17) . .
C7 C8 C9 121.26(18) . .
C8 C9 C4 115.78(17) . .
C8 C9 C10 134.05(17) . .
C4 C9 C10 110.17(15) . .
C1 C10 C2 117.95(17) 2_765 .
C1 C10 C9 131.67(17) 2_765 .
C2 C10 C9 110.38(16) . .
C1 C11 C12 112.28(14) . .
C1 C11 H11A 109.1 . .
C12 C11 H11A 109.1 . .
C1 C11 H11B 109.1 . .
C12 C11 H11B 109.1 . .
H11A C11 H11B 107.9 . .
C13 C12 C11 112.74(14) . .
C13 C12 H12A 109.0 . .
C11 C12 H12A 109.0 . .
C13 C12 H12B 109.0 . .
C11 C12 H12B 109.0 . .
H12A C12 H12B 107.8 . .
C12 C13 C14 113.17(14) . .
C12 C13 H13A 108.9 . .
C14 C13 H13A 108.9 . .
C12 C13 H13B 108.9 . .
C14 C13 H13B 108.9 . .
H13A C13 H13B 107.8 . .
C15 C14 C13 113.40(14) . .
C15 C14 H14A 108.9 . .
C13 C14 H14A 108.9 . .
C15 C14 H14B 108.9 . .
C13 C14 H14B 108.9 . .
H14A C14 H14B 107.7 . .
C16 C15 C14 113.25(15) . .
C16 C15 H15A 108.9 . .
C14 C15 H15A 108.9 . .
C16 C15 H15B 108.9 . .
C14 C15 H15B 108.9 . .
H15A C15 H15B 107.7 . .
C17 C16 C15 113.58(15) . .
C17 C16 H16A 108.8 . .
C15 C16 H16A 108.8 . .
C17 C16 H16B 108.8 . .
C15 C16 H16B 108.8 . .
H16A C16 H16B 107.7 . .
C16 C17 C18 113.46(15) . .
C16 C17 H17A 108.9 . .
C18 C17 H17A 108.9 . .
C16 C17 H17B 108.9 . .
C18 C17 H17B 108.9 . .
H17A C17 H17B 107.7 . .
C19 C18 C17 113.87(15) . .
C19 C18 H18A 108.8 . .
C17 C18 H18A 108.8 . .
C19 C18 H18B 108.8 . .
C17 C18 H18B 108.8 . .
H18A C18 H18B 107.7 . .
C18 C19 C20 113.36(15) . .
C18 C19 H19A 108.9 . .
C20 C19 H19A 108.9 . .
C18 C19 H19B 108.9 . .
C20 C19 H19B 108.9 . .
H19A C19 H19B 107.7 . .
C21 C20 C19 113.82(16) . .
C21 C20 H20A 108.8 . .
C19 C20 H20A 108.8 . .
C21 C20 H20B 108.8 . .
C19 C20 H20B 108.8 . .
H20A C20 H20B 107.7 . .
C22 C21 C20 112.85(17) . .
C22 C21 H21A 109.0 . .
C20 C21 H21A 109.0 . .
C22 C21 H21B 109.0 . .
C20 C21 H21B 109.0 . .
H21A C21 H21B 107.8 . .
C21 C22 H22A 109.5 . .
C21 C22 H22B 109.5 . .
H22A C22 H22B 109.5 . .
C21 C22 H22C 109.5 . .
H22A C22 H22C 109.5 . .
H22B C22 H22C 109.5 . .

loop_
_geom_bond_atom_site_label_1
_geom_bond_atom_site_label_2
_geom_bond_distance
_geom_bond_site_symmetry_2
F1 C5 1.341(2) .
F2 C6 1.339(2) .
F3 C7 1.340(2) .
F4 C8 1.339(2) .
C1 C2 1.403(3) .
C1 C10 1.404(3) 2_765
C1 C11 1.500(3) .
C2 C10 1.417(3) .
C2 S3 1.7493(19) .
S3 C4 1.7265(19) .
C4 C5 1.390(3) .
C4 C9 1.410(3) .
C5 C6 1.368(3) .
C6 C7 1.385(3) .
C7 C8 1.385(3) .
C8 C9 1.399(3) .
C9 C10 1.486(3) .
C10 C1 1.404(3) 2_765
C11 C12 1.540(2) .
C11 H11A 0.9900 .
C11 H11B 0.9900 .
C12 C13 1.520(3) .
C12 H12A 0.9900 .
C12 H12B 0.9900 .
C13 C14 1.526(3) .
C13 H13A 0.9900 .
C13 H13B 0.9900 .
C14 C15 1.525(3) .
C14 H14A 0.9900 .
C14 H14B 0.9900 .
C15 C16 1.525(3) .
C15 H15A 0.9900 .
C15 H15B 0.9900 .
C16 C17 1.523(3) .
C16 H16A 0.9900 .
C16 H16B 0.9900 .
C17 C18 1.524(3) .
C17 H17A 0.9900 .
C17 H17B 0.9900 .
C18 C19 1.521(3) .
C18 H18A 0.9900 .
C18 H18B 0.9900 .
C19 C20 1.523(3) .
C19 H19A 0.9900 .
C19 H19B 0.9900 .
C20 C21 1.521(3) .
C20 H20A 0.9900 .
C20 H20B 0.9900 .
C21 C22 1.520(3) .
C21 H21A 0.9900 .
C21 H21B 0.9900 .
C22 H22A 0.9800 .
C22 H22B 0.9800 .
C22 H22C 0.9800 .

loop_
_geom_torsion_atom_site_label_1
_geom_torsion_atom_site_label_2
_geom_torsion_atom_site_label_3
_geom_torsion_atom_site_label_4
_geom_torsion
_geom_torsion_site_symmetry_1
_geom_torsion_site_symmetry_4
C10 C1 C2 C10 -0.4(3) 2_765 .
C11 C1 C2 C10 -178.12(15) . .
C10 C1 C2 S3 177.76(11) 2_765 .
C11 C1 C2 S3 0.1(2) . .
C1 C2 S3 C4 -179.89(14) . .
C10 C2 S3 C4 -1.50(13) . .
C2 S3 C4 C5 180.00(15) . .
C2 S3 C4 C9 0.79(14) . .
C9 C4 C5 F1 -179.11(15) . .
S3 C4 C5 F1 1.7(2) . .
C9 C4 C5 C6 0.5(3) . .
S3 C4 C5 C6 -178.66(14) . .
F1 C5 C6 F2 -1.9(3) . .
C4 C5 C6 F2 178.54(16) . .
F1 C5 C6 C7 178.57(16) . .
C4 C5 C6 C7 -1.0(3) . .
F2 C6 C7 F3 0.4(3) . .
C5 C6 C7 F3 -179.98(16) . .
F2 C6 C7 C8 -179.19(16) . .
C5 C6 C7 C8 0.4(3) . .
F3 C7 C8 F4 0.3(2) . .
C6 C7 C8 F4 179.88(16) . .
F3 C7 C8 C9 -178.79(15) . .
C6 C7 C8 C9 0.8(3) . .
F4 C8 C9 C4 179.72(15) . .
C7 C8 C9 C4 -1.3(3) . .
F4 C8 C9 C10 -0.5(3) . .
C7 C8 C9 C10 178.44(17) . .
C5 C4 C9 C8 0.7(2) . .
S3 C4 C9 C8 179.89(12) . .
C5 C4 C9 C10 -179.14(15) . .
S3 C4 C9 C10 0.07(18) . .
C1 C2 C10 C1 0.4(3) . 2_765
S3 C2 C10 C1 -177.84(12) . 2_765
C1 C2 C10 C9 -179.93(15) . .
S3 C2 C10 C9 1.79(17) . .
C8 C9 C10 C1 -1.4(3) . 2_765
C4 C9 C10 C1 178.40(16) . 2_765
C8 C9 C10 C2 179.06(18) . .
C4 C9 C10 C2 -1.16(19) . .
C2 C1 C11 C12 90.72(19) . .
C10 C1 C11 C12 -86.7(2) 2_765 .
C1 C11 C12 C13 -177.12(16) . .
C11 C12 C13 C14 166.65(16) . .
C12 C13 C14 C15 -175.08(16) . .
C13 C14 C15 C16 166.70(16) . .
C14 C15 C16 C17 178.19(16) . .
C15 C16 C17 C18 175.60(16) . .
C16 C17 C18 C19 178.69(16) . .
C17 C18 C19 C20 179.25(16) . .
C18 C19 C20 C21 179.57(16) . .
C19 C20 C21 C22 -179.24(17) . .
